data_4336898
loop_
_publ_author_name
'Maria O. Miranda'
'Yvonne DePorre'
'Hugo Vazquez-Lima'
'Michelle A. Johnson'
'Daniel J. Marell'
'Christopher J. Cramer'
'William B. Tolman'

_publ_section_title
;
 Understanding the Mechanism of Polymerization of \e-Caprolactone
 Catalyzed by Aluminum Salen Complexes
;
_journal_name_full 'Inorganic Chemistry'
_journal_page_first 13692
_journal_page_last 13701
_journal_paper_doi 10.1021/ic402255m
_journal_volume 52
_journal_year 2013
_chemical_formula_moiety 'C31 H45 Al N2 O5'
_chemical_formula_sum 'C31 H45 Al N2 O5'
_chemical_formula_weight 552.67
_chemical_name_common 12221
_chemical_name_systematic
; 
 ? 
;
_space_group_IT_number 14
_symmetry_cell_setting monoclinic
_symmetry_space_group_name_Hall '-P 2ybc'
_symmetry_space_group_name_H-M 'P 1 21/c 1'
_atom_sites_solution_hydrogens geom
_atom_sites_solution_primary direct
_atom_sites_solution_secondary difmap
_audit_creation_method SHELXL-97
_cell_angle_alpha 90.00
_cell_angle_beta 92.7230(10)
_cell_angle_gamma 90.00
_cell_formula_units_Z 4
_cell_length_a 11.1839(7)
_cell_length_b 18.2823(11)
_cell_length_c 14.7429(9)
_cell_measurement_reflns_used 9997
_cell_measurement_temperature 173(2)
_cell_measurement_theta_max 27.47
_cell_measurement_theta_min 2.50
_cell_volume 3011.0(3)
_computing_cell_refinement 'Bruker SAINT'
_computing_data_collection 'Bruker APEX2'
_computing_data_reduction 'Bruker SAINT'
_computing_molecular_graphics 'Bruker SHELXTL'
_computing_publication_material 'Bruker SHELXTL'
_computing_structure_refinement 'SHELXL-97 (Sheldrick, 1997)'
_computing_structure_solution 'SHELXS-97 (Sheldrick, 1990)'
_diffrn_ambient_temperature 173(2)
_diffrn_measured_fraction_theta_full 0.982
_diffrn_measured_fraction_theta_max 0.982
_diffrn_measurement_device_type 'Bruker APEX-II, CCD area detector'
_diffrn_measurement_method 'phi and omega scans'
_diffrn_radiation_monochromator graphite
_diffrn_radiation_source 'fine-focus sealed tube'
_diffrn_radiation_type MoK\a
_diffrn_radiation_wavelength 0.71073
_diffrn_reflns_av_R_equivalents 0.0426
_diffrn_reflns_av_sigmaI/netI 0.0345
_diffrn_reflns_limit_h_max 14
_diffrn_reflns_limit_h_min -14
_diffrn_reflns_limit_k_max 24
_diffrn_reflns_limit_k_min -23
_diffrn_reflns_limit_l_max 19
_diffrn_reflns_limit_l_min -19
_diffrn_reflns_number 34379
_diffrn_reflns_theta_full 27.97
_diffrn_reflns_theta_max 27.97
_diffrn_reflns_theta_min 1.78
_exptl_absorpt_coefficient_mu 0.108
_exptl_absorpt_correction_T_max 0.9839
_exptl_absorpt_correction_T_min 0.9682
_exptl_absorpt_correction_type multi-scan
_exptl_absorpt_process_details 'SADABS, R. Blessing, 1995'
_exptl_crystal_colour yellow
_exptl_crystal_density_diffrn 1.219
_exptl_crystal_description block
_exptl_crystal_F_000 1192
_exptl_crystal_size_max 0.30
_exptl_crystal_size_mid 0.25
_exptl_crystal_size_min 0.15
_refine_diff_density_max 0.507
_refine_diff_density_min -0.408
_refine_diff_density_rms 0.047
_refine_ls_extinction_method none
_refine_ls_goodness_of_fit_ref 1.049
_refine_ls_hydrogen_treatment constr
_refine_ls_matrix_type full
_refine_ls_number_parameters 352
_refine_ls_number_reflns 7124
_refine_ls_number_restraints 0
_refine_ls_restrained_S_all 1.049
_refine_ls_R_factor_all 0.0696
_refine_ls_R_factor_gt 0.0470
_refine_ls_shift/su_max 0.001
_refine_ls_shift/su_mean 0.000
_refine_ls_structure_factor_coef Fsqd
_refine_ls_weighting_details 'calc w=1/[\s^2^(Fo^2^)+(0.0589P)^2^+1.1398P] where P=(Fo^2^+2Fc^2^)/3'
_refine_ls_weighting_scheme calc
_refine_ls_wR_factor_gt 0.1180
_refine_ls_wR_factor_ref 0.1319
_reflns_number_gt 5205
_reflns_number_total 7124
_reflns_threshold_expression >2sigma(I)
_cod_data_source_file ic402255m_si_001.cif
_cod_data_source_block 12221_0m
_cod_database_code 4336898

loop_
_symmetry_equiv_pos_as_xyz
'x, y, z'
'-x, y+1/2, -z+1/2'
'-x, -y, -z'
'x, -y-1/2, z-1/2'

loop_
_atom_site_label
_atom_site_type_symbol
_atom_site_fract_x
_atom_site_fract_y
_atom_site_fract_z
_atom_site_U_iso_or_equiv
_atom_site_adp_type
_atom_site_occupancy
_atom_site_symmetry_multiplicity
_atom_site_calc_flag
_atom_site_refinement_flags
Al1 Al 0.92655(4) 0.04615(3) 0.83097(3) 0.02554(13) Uani 1 1 d .
O1 O 1.08699(10) 0.04927(6) 0.81970(8) 0.0296(3) Uani 1 1 d .
O2 O 0.92497(10) 0.13821(6) 0.87223(8) 0.0297(3) Uani 1 1 d .
O3 O 0.87896(11) 0.03406(6) 0.71866(8) 0.0324(3) Uani 1 1 d .
N1 N 0.95151(12) -0.04785(7) 0.89922(9) 0.0281(3) Uani 1 1 d .
N2 N 0.76363(13) 0.03158(7) 0.88564(10) 0.0283(3) Uani 1 1 d .
O4 O 1.43880(12) -0.16117(7) 0.80089(11) 0.0464(4) Uani 1 1 d .
C11 C 0.71769(15) 0.16084(9) 0.89610(11) 0.0301(4) Uani 1 1 d .
O5 O 0.56373(13) 0.33858(8) 0.92387(11) 0.0493(4) Uani 1 1 d .
C6 C 1.15526(15) -0.07052(9) 0.85761(12) 0.0291(4) Uani 1 1 d .
C16 C 0.83551(15) 0.18534(9) 0.88303(11) 0.0280(4) Uani 1 1 d .
C2 C 1.27457(15) 0.00966(9) 0.76437(12) 0.0301(4) Uani 1 1 d .
C8 C 0.73381(15) -0.04684(9) 0.90241(12) 0.0315(4) Uani 1 1 d .
C1 C 1.16930(15) -0.00222(9) 0.81410(11) 0.0274(3) Uani 1 1 d .
C15 C 0.85861(16) 0.26236(9) 0.88378(11) 0.0303(4) Uani 1 1 d .
C10 C 0.69058(16) 0.08352(9) 0.90288(12) 0.0315(4) Uani 1 1 d .
H10A H 0.6149 0.0706 0.9210 0.038 Uiso 1 1 calc R
C5 C 1.24521(16) -0.12533(9) 0.85614(12) 0.0327(4) Uani 1 1 d .
H5A H 1.2358 -0.1693 0.8868 0.039 Uiso 1 1 calc R
C7 C 1.04751(15) -0.08751(9) 0.90102(11) 0.0291(4) Uani 1 1 d .
H7A H 1.0460 -0.1310 0.9336 0.035 Uiso 1 1 calc R
C3 C 1.35823(16) -0.04613(10) 0.76373(13) 0.0345(4) Uani 1 1 d .
H3A H 1.4266 -0.0390 0.7313 0.041 Uiso 1 1 calc R
C14 C 0.76263(17) 0.30893(10) 0.89657(12) 0.0347(4) Uani 1 1 d .
H14A H 0.7764 0.3591 0.8964 0.042 Uiso 1 1 calc R
C12 C 0.62369(17) 0.21071(10) 0.90971(12) 0.0345(4) Uani 1 1 d .
H12A H 0.5468 0.1937 0.9186 0.041 Uiso 1 1 calc R
C13 C 0.64663(17) 0.28429(10) 0.90964(13) 0.0365(4) Uani 1 1 d .
C25 C 0.98472(17) 0.29300(9) 0.86982(13) 0.0354(4) Uani 1 1 d .
C4 C 1.34527(16) -0.11284(10) 0.80941(13) 0.0355(4) Uani 1 1 d .
C18 C 0.63104(17) -0.05827(11) 0.96581(14) 0.0405(4) Uani 1 1 d .
H18A H 0.6497 -0.0343 1.0227 0.061 Uiso 1 1 calc R
H18B H 0.6202 -0.1097 0.9760 0.061 Uiso 1 1 calc R
H18C H 0.5588 -0.0380 0.9385 0.061 Uiso 1 1 calc R
C9 C 0.84936(15) -0.07618(10) 0.94796(12) 0.0323(4) Uani 1 1 d .
H9A H 0.8557 -0.0607 1.0109 0.039 Uiso 1 1 calc R
H9B H 0.8492 -0.1292 0.9464 0.039 Uiso 1 1 calc R
C28 C 1.07333(18) 0.26332(11) 0.94348(15) 0.0429(5) Uani 1 1 d .
H28A H 1.0480 0.2776 1.0022 0.064 Uiso 1 1 calc R
H28B H 1.1516 0.2828 0.9345 0.064 Uiso 1 1 calc R
H28C H 1.0759 0.2109 0.9398 0.064 Uiso 1 1 calc R
C19 C 1.4186(2) -0.23397(11) 0.82954(16) 0.0514(6) Uani 1 1 d .
H19A H 1.4886 -0.2629 0.8205 0.077 Uiso 1 1 calc R
H19B H 1.3517 -0.2542 0.7947 0.077 Uiso 1 1 calc R
H19C H 1.4016 -0.2341 0.8928 0.077 Uiso 1 1 calc R
C17 C 0.70701(18) -0.08435(10) 0.81125(14) 0.0394(4) Uani 1 1 d .
H17A H 0.7727 -0.0769 0.7727 0.059 Uiso 1 1 calc R
H17B H 0.6354 -0.0640 0.7830 0.059 Uiso 1 1 calc R
H17C H 0.6960 -0.1358 0.8207 0.059 Uiso 1 1 calc R
C21 C 1.29208(16) 0.08087(10) 0.71174(13) 0.0349(4) Uani 1 1 d .
C24 C 1.40739(19) 0.07955(12) 0.65943(16) 0.0500(5) Uani 1 1 d .
H24A H 1.4042 0.0397 0.6170 0.075 Uiso 1 1 calc R
H24B H 1.4750 0.0733 0.7013 0.075 Uiso 1 1 calc R
H24C H 1.4152 0.1248 0.6273 0.075 Uiso 1 1 calc R
C23 C 1.30023(19) 0.14529(11) 0.77915(15) 0.0458(5) Uani 1 1 d .
H23A H 1.3667 0.1378 0.8217 0.069 Uiso 1 1 calc R
H23B H 1.2276 0.1481 0.8112 0.069 Uiso 1 1 calc R
H23C H 1.3114 0.1900 0.7465 0.069 Uiso 1 1 calc R
C27 C 1.02618(19) 0.27052(11) 0.77559(14) 0.0421(5) Uani 1 1 d .
H27A H 1.1048 0.2898 0.7673 0.063 Uiso 1 1 calc R
H27B H 0.9714 0.2896 0.7294 0.063 Uiso 1 1 calc R
H27C H 1.0282 0.2181 0.7714 0.063 Uiso 1 1 calc R
C29 C 0.78633(17) 0.06756(11) 0.66560(13) 0.0386(4) Uani 1 1 d .
H29A H 0.7176 0.0750 0.7033 0.046 Uiso 1 1 calc R
C26 C 0.9876(2) 0.37684(10) 0.87493(16) 0.0465(5) Uani 1 1 d .
H26A H 0.9622 0.3924 0.9332 0.070 Uiso 1 1 calc R
H26B H 0.9347 0.3968 0.8280 0.070 Uiso 1 1 calc R
H26C H 1.0676 0.3938 0.8668 0.070 Uiso 1 1 calc R
C31 C 0.8261(2) 0.14093(13) 0.63073(16) 0.0591(6) Uani 1 1 d .
H31A H 0.8487 0.1720 0.6811 0.089 Uiso 1 1 calc R
H31B H 0.7615 0.1631 0.5954 0.089 Uiso 1 1 calc R
H31C H 0.8934 0.1343 0.5935 0.089 Uiso 1 1 calc R
C30 C 0.7488(3) 0.01863(14) 0.58707(17) 0.0680(7) Uani 1 1 d .
H30A H 0.7241 -0.0279 0.6097 0.102 Uiso 1 1 calc R
H30B H 0.8150 0.0119 0.5488 0.102 Uiso 1 1 calc R
H30C H 0.6833 0.0408 0.5527 0.102 Uiso 1 1 calc R
C22 C 1.18678(19) 0.09228(12) 0.64252(14) 0.0460(5) Uani 1 1 d .
H22A H 1.1827 0.0520 0.6008 0.069 Uiso 1 1 calc R
H22B H 1.1982 0.1369 0.6098 0.069 Uiso 1 1 calc R
H22C H 1.1135 0.0951 0.6738 0.069 Uiso 1 1 calc R
C20 C 0.44177(19) 0.31725(13) 0.92045(18) 0.0569(6) Uani 1 1 d .
H20A H 0.3926 0.3591 0.9312 0.085 Uiso 1 1 calc R
H20B H 0.4296 0.2810 0.9662 0.085 Uiso 1 1 calc R
H20C H 0.4205 0.2972 0.8617 0.085 Uiso 1 1 calc R

loop_
_atom_site_aniso_label
_atom_site_aniso_U_11
_atom_site_aniso_U_22
_atom_site_aniso_U_33
_atom_site_aniso_U_23
_atom_site_aniso_U_13
_atom_site_aniso_U_12
Al1 0.0279(3) 0.0211(2) 0.0278(3) -0.00003(19) 0.00367(19) 0.00065(19)
O1 0.0299(6) 0.0221(6) 0.0370(6) 0.0005(5) 0.0029(5) 0.0013(5)
O2 0.0325(6) 0.0210(6) 0.0361(6) -0.0010(5) 0.0054(5) 0.0011(5)
O3 0.0344(7) 0.0339(7) 0.0290(6) -0.0011(5) 0.0015(5) 0.0042(5)
N1 0.0290(7) 0.0265(7) 0.0291(7) 0.0010(6) 0.0037(6) -0.0011(6)
N2 0.0299(7) 0.0255(7) 0.0300(7) -0.0020(6) 0.0045(6) -0.0002(6)
O4 0.0329(7) 0.0389(8) 0.0676(10) -0.0009(7) 0.0048(6) 0.0109(6)
C11 0.0344(9) 0.0282(9) 0.0276(8) -0.0033(7) 0.0022(7) 0.0026(7)
O5 0.0450(8) 0.0383(8) 0.0641(10) -0.0116(7) -0.0013(7) 0.0171(6)
C6 0.0313(9) 0.0261(8) 0.0295(9) -0.0018(7) -0.0014(7) 0.0011(7)
C16 0.0352(9) 0.0253(8) 0.0232(8) -0.0016(6) -0.0001(7) 0.0041(7)
C2 0.0277(9) 0.0291(9) 0.0333(9) -0.0050(7) -0.0017(7) -0.0031(7)
C8 0.0282(9) 0.0294(9) 0.0371(9) -0.0014(7) 0.0045(7) -0.0051(7)
C1 0.0281(8) 0.0244(8) 0.0291(8) -0.0036(6) -0.0037(6) 0.0013(6)
C15 0.0401(10) 0.0251(8) 0.0253(8) -0.0001(6) -0.0017(7) 0.0028(7)
C10 0.0288(9) 0.0329(9) 0.0331(9) -0.0028(7) 0.0048(7) -0.0017(7)
C5 0.0364(10) 0.0255(8) 0.0358(9) 0.0000(7) -0.0038(7) 0.0034(7)
C7 0.0358(9) 0.0219(8) 0.0294(8) 0.0005(6) -0.0010(7) 0.0012(7)
C3 0.0265(9) 0.0354(10) 0.0417(10) -0.0055(8) 0.0020(7) -0.0012(7)
C14 0.0464(11) 0.0240(8) 0.0332(9) -0.0026(7) -0.0040(8) 0.0049(7)
C12 0.0327(9) 0.0380(10) 0.0329(9) -0.0045(7) 0.0015(7) 0.0057(7)
C13 0.0417(10) 0.0340(10) 0.0335(9) -0.0064(7) -0.0021(8) 0.0128(8)
C25 0.0428(11) 0.0232(8) 0.0401(10) 0.0028(7) 0.0017(8) -0.0016(7)
C4 0.0285(9) 0.0325(9) 0.0450(11) -0.0055(8) -0.0025(8) 0.0040(7)
C18 0.0330(10) 0.0390(10) 0.0501(12) 0.0025(9) 0.0106(8) -0.0011(8)
C9 0.0310(9) 0.0299(9) 0.0362(9) 0.0037(7) 0.0055(7) -0.0018(7)
C28 0.0426(11) 0.0332(10) 0.0520(12) 0.0028(8) -0.0072(9) -0.0054(8)
C19 0.0568(13) 0.0409(11) 0.0572(14) 0.0052(10) 0.0104(11) 0.0212(10)
C17 0.0356(10) 0.0370(10) 0.0454(11) -0.0061(8) -0.0001(8) -0.0061(8)
C21 0.0329(10) 0.0313(9) 0.0410(10) 0.0008(8) 0.0053(8) -0.0031(7)
C24 0.0425(12) 0.0456(12) 0.0631(14) 0.0048(10) 0.0163(10) -0.0051(9)
C23 0.0462(12) 0.0327(10) 0.0585(13) -0.0021(9) 0.0043(10) -0.0085(9)
C27 0.0492(12) 0.0333(10) 0.0445(11) 0.0058(8) 0.0109(9) 0.0004(8)
C29 0.0353(10) 0.0488(11) 0.0317(9) -0.0024(8) -0.0011(8) 0.0058(8)
C26 0.0568(13) 0.0247(9) 0.0583(13) 0.0036(9) 0.0050(10) -0.0028(9)
C31 0.0814(17) 0.0486(13) 0.0458(12) 0.0062(10) -0.0121(12) 0.0106(12)
C30 0.0893(19) 0.0575(15) 0.0539(14) -0.0039(12) -0.0312(14) -0.0048(14)
C22 0.0454(12) 0.0524(13) 0.0404(11) 0.0101(9) 0.0029(9) -0.0010(9)
C20 0.0435(12) 0.0561(14) 0.0707(16) -0.0116(12) -0.0005(11) 0.0198(10)

loop_
_atom_type_symbol
_atom_type_description
_atom_type_scat_dispersion_real
_atom_type_scat_dispersion_imag
_atom_type_scat_source
C C 0.0033 0.0016 'International Tables Vol C Tables 4.2.6.8 and 6.1.1.4'
H H 0.0000 0.0000 'International Tables Vol C Tables 4.2.6.8 and 6.1.1.4'
N N 0.0061 0.0033 'International Tables Vol C Tables 4.2.6.8 and 6.1.1.4'
O O 0.0106 0.0060 'International Tables Vol C Tables 4.2.6.8 and 6.1.1.4'
Al Al 0.0645 0.0514 'International Tables Vol C Tables 4.2.6.8 and 6.1.1.4'

loop_
_geom_angle_atom_site_label_1
_geom_angle_atom_site_label_2
_geom_angle_atom_site_label_3
_geom_angle
O3 Al1 O2 115.98(6)
O3 Al1 O1 100.22(6)
O2 Al1 O1 91.57(6)
O3 Al1 N1 113.60(6)
O2 Al1 N1 129.72(6)
O1 Al1 N1 87.59(6)
O3 Al1 N2 96.96(6)
O2 Al1 N2 88.00(6)
O1 Al1 N2 161.05(6)
N1 Al1 N2 78.22(6)
C1 O1 Al1 132.80(11)
C16 O2 Al1 131.81(11)
C29 O3 Al1 131.39(11)
C7 N1 C9 117.05(14)
C7 N1 Al1 125.88(12)
C9 N1 Al1 116.99(11)
C10 N2 C8 121.77(14)
C10 N2 Al1 124.63(12)
C8 N2 Al1 113.58(10)
C4 O4 C19 116.21(15)
C12 C11 C16 121.30(16)
C12 C11 C10 117.38(16)
C16 C11 C10 121.16(15)
C13 O5 C20 116.67(16)
C1 C6 C5 121.41(16)
C1 C6 C7 120.67(15)
C5 C6 C7 117.87(15)
O2 C16 C11 121.35(15)
O2 C16 C15 119.97(15)
C11 C16 C15 118.66(15)
C3 C2 C1 117.64(16)
C3 C2 C21 121.30(16)
C1 C2 C21 121.04(15)
N2 C8 C9 102.66(13)
N2 C8 C17 108.74(15)
C9 C8 C17 110.89(15)
N2 C8 C18 114.33(14)
C9 C8 C18 109.17(15)
C17 C8 C18 110.79(15)
O1 C1 C6 120.47(15)
O1 C1 C2 121.05(15)
C6 C1 C2 118.49(15)
C14 C15 C16 117.60(16)
C14 C15 C25 120.88(15)
C16 C15 C25 121.51(15)
N2 C10 C11 124.71(16)
N2 C10 H10A 117.6
C11 C10 H10A 117.6
C4 C5 C6 119.29(17)
C4 C5 H5A 120.4
C6 C5 H5A 120.4
N1 C7 C6 125.92(15)
N1 C7 H7A 117.0
C6 C7 H7A 117.0
C2 C3 C4 123.47(17)
C2 C3 H3A 118.3
C4 C3 H3A 118.3
C15 C14 C13 123.37(17)
C15 C14 H14A 118.3
C13 C14 H14A 118.3
C13 C12 C11 119.54(17)
C13 C12 H12A 120.2
C11 C12 H12A 120.2
C12 C13 O5 125.36(18)
C12 C13 C14 119.52(17)
O5 C13 C14 115.10(17)
C28 C25 C26 107.90(16)
C28 C25 C15 109.97(15)
C26 C25 C15 111.93(16)
C28 C25 C27 109.38(16)
C26 C25 C27 107.71(16)
C15 C25 C27 109.88(15)
C5 C4 O4 125.72(17)
C5 C4 C3 119.65(16)
O4 C4 C3 114.63(16)
C8 C18 H18A 109.5
C8 C18 H18B 109.5
H18A C18 H18B 109.5
C8 C18 H18C 109.5
H18A C18 H18C 109.5
H18B C18 H18C 109.5
N1 C9 C8 108.79(14)
N1 C9 H9A 109.9
C8 C9 H9A 109.9
N1 C9 H9B 109.9
C8 C9 H9B 109.9
H9A C9 H9B 108.3
C25 C28 H28A 109.5
C25 C28 H28B 109.5
H28A C28 H28B 109.5
C25 C28 H28C 109.5
H28A C28 H28C 109.5
H28B C28 H28C 109.5
O4 C19 H19A 109.5
O4 C19 H19B 109.5
H19A C19 H19B 109.5
O4 C19 H19C 109.5
H19A C19 H19C 109.5
H19B C19 H19C 109.5
C8 C17 H17A 109.5
C8 C17 H17B 109.5
H17A C17 H17B 109.5
C8 C17 H17C 109.5
H17A C17 H17C 109.5
H17B C17 H17C 109.5
C2 C21 C24 111.83(16)
C2 C21 C22 109.84(15)
C24 C21 C22 107.73(16)
C2 C21 C23 109.13(15)
C24 C21 C23 108.11(16)
C22 C21 C23 110.17(16)
C21 C24 H24A 109.5
C21 C24 H24B 109.5
H24A C24 H24B 109.5
C21 C24 H24C 109.5
H24A C24 H24C 109.5
H24B C24 H24C 109.5
C21 C23 H23A 109.5
C21 C23 H23B 109.5
H23A C23 H23B 109.5
C21 C23 H23C 109.5
H23A C23 H23C 109.5
H23B C23 H23C 109.5
C25 C27 H27A 109.5
C25 C27 H27B 109.5
H27A C27 H27B 109.5
C25 C27 H27C 109.5
H27A C27 H27C 109.5
H27B C27 H27C 109.5
O3 C29 C30 109.84(17)
O3 C29 C31 110.76(17)
C30 C29 C31 109.96(19)
O3 C29 H29A 108.7
C30 C29 H29A 108.7
C31 C29 H29A 108.7
C25 C26 H26A 109.5
C25 C26 H26B 109.5
H26A C26 H26B 109.5
C25 C26 H26C 109.5
H26A C26 H26C 109.5
H26B C26 H26C 109.5
C29 C31 H31A 109.5
C29 C31 H31B 109.5
H31A C31 H31B 109.5
C29 C31 H31C 109.5
H31A C31 H31C 109.5
H31B C31 H31C 109.5
C29 C30 H30A 109.5
C29 C30 H30B 109.5
H30A C30 H30B 109.5
C29 C30 H30C 109.5
H30A C30 H30C 109.5
H30B C30 H30C 109.5
C21 C22 H22A 109.5
C21 C22 H22B 109.5
H22A C22 H22B 109.5
C21 C22 H22C 109.5
H22A C22 H22C 109.5
H22B C22 H22C 109.5
O5 C20 H20A 109.5
O5 C20 H20B 109.5
H20A C20 H20B 109.5
O5 C20 H20C 109.5
H20A C20 H20C 109.5
H20B C20 H20C 109.5

loop_
_geom_bond_atom_site_label_1
_geom_bond_atom_site_label_2
_geom_bond_distance
Al1 O3 1.7292(13)
Al1 O2 1.7899(12)
Al1 O1 1.8107(13)
Al1 N1 2.0042(14)
Al1 N2 2.0445(15)
O1 C1 1.3219(19)
O2 C16 1.3356(19)
O3 C29 1.408(2)
N1 C7 1.295(2)
N1 C9 1.472(2)
N2 C10 1.286(2)
N2 C8 1.495(2)
O4 C4 1.380(2)
O4 C19 1.418(3)
C11 C12 1.413(2)
C11 C16 1.414(2)
C11 C10 1.450(2)
O5 C13 1.381(2)
O5 C20 1.417(3)
C6 C1 1.416(2)
C6 C5 1.421(2)
C6 C7 1.425(2)
C16 C15 1.432(2)
C2 C3 1.384(2)
C2 C1 1.433(2)
C2 C21 1.533(2)
C8 C9 1.525(2)
C8 C17 1.526(3)
C8 C18 1.530(2)
C15 C14 1.390(2)
C15 C25 1.541(3)
C10 H10A 0.9300
C5 C4 1.361(3)
C5 H5A 0.9300
C7 H7A 0.9300
C3 C4 1.404(3)
C3 H3A 0.9300
C14 C13 1.395(3)
C14 H14A 0.9300
C12 C13 1.369(3)
C12 H12A 0.9300
C25 C28 1.534(3)
C25 C26 1.535(2)
C25 C27 1.541(3)
C18 H18A 0.9600
C18 H18B 0.9600
C18 H18C 0.9600
C9 H9A 0.9700
C9 H9B 0.9700
C28 H28A 0.9600
C28 H28B 0.9600
C28 H28C 0.9600
C19 H19A 0.9600
C19 H19B 0.9600
C19 H19C 0.9600
C17 H17A 0.9600
C17 H17B 0.9600
C17 H17C 0.9600
C21 C24 1.534(3)
C21 C22 1.536(3)
C21 C23 1.541(3)
C24 H24A 0.9600
C24 H24B 0.9600
C24 H24C 0.9600
C23 H23A 0.9600
C23 H23B 0.9600
C23 H23C 0.9600
C27 H27A 0.9600
C27 H27B 0.9600
C27 H27C 0.9600
C29 C30 1.507(3)
C29 C31 1.511(3)
C29 H29A 0.9800
C26 H26A 0.9600
C26 H26B 0.9600
C26 H26C 0.9600
C31 H31A 0.9600
C31 H31B 0.9600
C31 H31C 0.9600
C30 H30A 0.9600
C30 H30B 0.9600
C30 H30C 0.9600
C22 H22A 0.9600
C22 H22B 0.9600
C22 H22C 0.9600
C20 H20A 0.9600
C20 H20B 0.9600
C20 H20C 0.9600

loop_
_geom_torsion_atom_site_label_1
_geom_torsion_atom_site_label_2
_geom_torsion_atom_site_label_3
_geom_torsion_atom_site_label_4
_geom_torsion
O3 Al1 O1 C1 -83.02(15)
O2 Al1 O1 C1 160.23(15)
N1 Al1 O1 C1 30.53(15)
N2 Al1 O1 C1 71.8(2)
O3 Al1 O2 C16 64.00(15)
O1 Al1 O2 C16 166.18(14)
N1 Al1 O2 C16 -105.64(15)
N2 Al1 O2 C16 -32.77(14)
O2 Al1 O3 C29 -38.38(17)
O1 Al1 O3 C29 -135.21(15)
N1 Al1 O3 C29 132.94(15)
N2 Al1 O3 C29 52.79(16)
O3 Al1 N1 C7 84.64(15)
O2 Al1 N1 C7 -105.51(15)
O1 Al1 N1 C7 -15.46(14)
N2 Al1 N1 C7 177.17(15)
O3 Al1 N1 C9 -92.11(13)
O2 Al1 N1 C9 77.74(14)
O1 Al1 N1 C9 167.78(12)
N2 Al1 N1 C9 0.42(12)
O3 Al1 N2 C10 -93.17(15)
O2 Al1 N2 C10 22.76(15)
O1 Al1 N2 C10 111.8(2)
N1 Al1 N2 C10 154.09(15)
O3 Al1 N2 C8 85.36(12)
O2 Al1 N2 C8 -158.71(12)
O1 Al1 N2 C8 -69.7(2)
N1 Al1 N2 C8 -27.38(11)
Al1 O2 C16 C11 25.6(2)
Al1 O2 C16 C15 -155.98(12)
C12 C11 C16 O2 178.45(15)
C10 C11 C16 O2 3.2(2)
C12 C11 C16 C15 0.0(2)
C10 C11 C16 C15 -175.29(16)
C10 N2 C8 C9 -135.37(16)
Al1 N2 C8 C9 46.05(15)
C10 N2 C8 C17 107.10(18)
Al1 N2 C8 C17 -71.47(15)
C10 N2 C8 C18 -17.3(2)
Al1 N2 C8 C18 164.15(13)
Al1 O1 C1 C6 -30.4(2)
Al1 O1 C1 C2 149.79(13)
C5 C6 C1 O1 -176.94(15)
C7 C6 C1 O1 5.8(2)
C5 C6 C1 C2 2.9(2)
C7 C6 C1 C2 -174.36(15)
C3 C2 C1 O1 178.25(15)
C21 C2 C1 O1 -3.3(2)
C3 C2 C1 C6 -1.6(2)
C21 C2 C1 C6 176.85(15)
O2 C16 C15 C14 -179.08(15)
C11 C16 C15 C14 -0.6(2)
O2 C16 C15 C25 1.6(2)
C11 C16 C15 C25 -179.89(15)
C8 N2 C10 C11 174.15(16)
Al1 N2 C10 C11 -7.4(3)
C12 C11 C10 N2 174.52(17)
C16 C11 C10 N2 -10.0(3)
C1 C6 C5 C4 -2.2(3)
C7 C6 C5 C4 175.12(16)
C9 N1 C7 C6 179.25(16)
Al1 N1 C7 C6 2.5(2)
C1 C6 C7 N1 6.1(3)
C5 C6 C7 N1 -171.18(16)
C1 C2 C3 C4 -0.4(3)
C21 C2 C3 C4 -178.80(17)
C16 C15 C14 C13 0.8(3)
C25 C15 C14 C13 -179.92(16)
C16 C11 C12 C13 0.5(3)
C10 C11 C12 C13 175.94(17)
C11 C12 C13 O5 -178.65(16)
C11 C12 C13 C14 -0.3(3)
C20 O5 C13 C12 -13.0(3)
C20 O5 C13 C14 168.55(18)
C15 C14 C13 C12 -0.3(3)
C15 C14 C13 O5 178.17(16)
C14 C15 C25 C28 121.58(18)
C16 C15 C25 C28 -59.2(2)
C14 C15 C25 C26 1.7(2)
C16 C15 C25 C26 -179.09(17)
C14 C15 C25 C27 -117.97(18)
C16 C15 C25 C27 61.3(2)
C6 C5 C4 O4 -178.98(17)
C6 C5 C4 C3 0.2(3)
C19 O4 C4 C5 11.8(3)
C19 O4 C4 C3 -167.38(18)
C2 C3 C4 C5 1.1(3)
C2 C3 C4 O4 -179.63(16)
C7 N1 C9 C8 -151.92(15)
Al1 N1 C9 C8 25.12(17)
N2 C8 C9 N1 -43.23(17)
C17 C8 C9 N1 72.76(18)
C18 C8 C9 N1 -164.91(14)
C3 C2 C21 C24 1.6(2)
C1 C2 C21 C24 -176.71(17)
C3 C2 C21 C22 121.21(19)
C1 C2 C21 C22 -57.2(2)
C3 C2 C21 C23 -117.92(18)
C1 C2 C21 C23 63.7(2)
Al1 O3 C29 C30 -156.89(16)
Al1 O3 C29 C31 81.5(2)
